data_7025375
loop_
_publ_author_name
'Inglis, Ross'
'Dalgarno, Scott J.'
'Brechin, Euan K.'

_publ_section_title
;
 A new family of Mn6 SMMs using phosphinate ligands
;
_journal_issue 20
_journal_name_full 'Dalton Transactions'
_journal_page_first 4826
_journal_paper_doi 10.1039/b927303d
_journal_volume 39
_journal_year 2010
_chemical_formula_sum 'C74 H98 Mn6 N6 O26 P2'
_chemical_formula_weight 1879.16
_chemical_name_common RI2317
_chemical_name_systematic
;
?
;
_space_group_IT_number 2
_symmetry_cell_setting triclinic
_symmetry_space_group_name_Hall '-P 1'
_symmetry_space_group_name_H-M 'P -1'
_atom_sites_solution_hydrogens geom
_atom_sites_solution_primary direct
_atom_sites_solution_secondary difmap
_audit_creation_method SHELXL-97
_cell_angle_alpha 98.28(4)
_cell_angle_beta 97.92(5)
_cell_angle_gamma 109.20(3)
_cell_formula_units_Z 1
_cell_length_a 12.258(17)
_cell_length_b 13.083(18)
_cell_length_c 13.767(19)
_cell_measurement_temperature 100(2)
_cell_volume 2022(5)
_computing_cell_refinement 'SAINT (Bruker, 1998)'
_computing_data_collection 'Apex II'
_computing_data_reduction 'SAINT (Bruker, 1998)'
_computing_molecular_graphics 'XSeed (Barbour, 2001)'
_computing_publication_material 'local program'
_computing_structure_refinement 'SHELXL-97 (Sheldrick, 1997)'
_computing_structure_solution 'SHELXS-97 (Sheldrick, 1990)'
_diffrn_ambient_temperature 100(2)
_diffrn_measured_fraction_theta_full 0.985
_diffrn_measured_fraction_theta_max 0.985
_diffrn_measurement_device_type 'Bruker Nonius X8 Apex 2'
_diffrn_radiation_monochromator graphite
_diffrn_radiation_source 'fine-focus sealed tube'
_diffrn_radiation_type MoK\a
_diffrn_radiation_wavelength 0.71073
_diffrn_reflns_av_R_equivalents 0.0520
_diffrn_reflns_av_sigmaI/netI 0.0473
_diffrn_reflns_limit_h_max 16
_diffrn_reflns_limit_h_min -16
_diffrn_reflns_limit_k_max 17
_diffrn_reflns_limit_k_min -16
_diffrn_reflns_limit_l_max 17
_diffrn_reflns_limit_l_min -18
_diffrn_reflns_number 48036
_diffrn_reflns_theta_full 27.92
_diffrn_reflns_theta_max 27.92
_diffrn_reflns_theta_min 2.49
_exptl_absorpt_coefficient_mu 1.029
_exptl_absorpt_correction_T_max 0.7461
_exptl_absorpt_correction_T_min 0.6820
_exptl_absorpt_correction_type multi-scan
_exptl_absorpt_process_details Bruker-SADABS
_exptl_crystal_colour Black
_exptl_crystal_density_diffrn 1.543
_exptl_crystal_density_method 'not measured'
_exptl_crystal_description Block
_exptl_crystal_F_000 972
_exptl_crystal_size_max 0.41
_exptl_crystal_size_mid 0.38
_exptl_crystal_size_min 0.30
_refine_diff_density_max 0.979
_refine_diff_density_min -0.734
_refine_diff_density_rms 0.085
_refine_ls_extinction_method none
_refine_ls_goodness_of_fit_ref 1.070
_refine_ls_hydrogen_treatment constr
_refine_ls_matrix_type full
_refine_ls_number_parameters 522
_refine_ls_number_reflns 9544
_refine_ls_number_restraints 3
_refine_ls_restrained_S_all 1.070
_refine_ls_R_factor_all 0.0531
_refine_ls_R_factor_gt 0.0382
_refine_ls_shift/su_max 0.001
_refine_ls_shift/su_mean 0.000
_refine_ls_structure_factor_coef Fsqd
_refine_ls_weighting_details 'calc w=1/[\s^2^(Fo^2^)+(0.0412P)^2^+1.5393P] where P=(Fo^2^+2Fc^2^)/3'
_refine_ls_weighting_scheme calc
_refine_ls_wR_factor_gt 0.0913
_refine_ls_wR_factor_ref 0.0989
_reflns_number_gt 7562
_reflns_number_total 9544
_reflns_threshold_expression >2sigma(I)
_cod_data_source_file b927303d.txt
_cod_data_source_block RI2317.CIF
_cod_original_sg_symbol_H-M P-1
_cod_database_code 7025375

loop_
_symmetry_equiv_pos_as_xyz
'x, y, z'
'-x, -y, -z'

loop_
_atom_site_label
_atom_site_type_symbol
_atom_site_fract_x
_atom_site_fract_y
_atom_site_fract_z
_atom_site_U_iso_or_equiv
_atom_site_adp_type
_atom_site_occupancy
_atom_site_symmetry_multiplicity
_atom_site_calc_flag
_atom_site_refinement_flags
Mn1 Mn -0.11006(3) 0.39456(3) 0.17099(2) 0.01099(9) Uani 1 1 d .
P1 P 0.28444(5) 0.58157(5) 0.31241(5) 0.01639(14) Uani 1 1 d .
O1 O -0.19884(13) 0.24566(13) 0.16260(12) 0.0142(3) Uani 1 1 d .
N1 N -0.00273(16) 0.34731(15) 0.09565(13) 0.0112(4) Uani 1 1 d .
C1 C -0.1506(2) 0.16884(19) 0.17283(17) 0.0142(5) Uani 1 1 d .
Mn2 Mn -0.06496(3) 0.65542(3) 0.23468(2) 0.01143(9) Uani 1 1 d .
O2 O 0.05054(13) 0.41983(12) 0.03696(11) 0.0120(3) Uani 1 1 d .
N2 N -0.18101(16) 0.54107(15) 0.28892(14) 0.0123(4) Uani 1 1 d .
C2 C -0.0442(2) 0.17187(19) 0.14287(17) 0.0144(5) Uani 1 1 d .
Mn3 Mn 0.10215(3) 0.57559(3) 0.09848(2) 0.01024(8) Uani 1 1 d .
O3 O -0.12169(14) 0.76012(13) 0.29383(12) 0.0155(3) Uani 1 1 d .
N3 N 0.12608(16) 0.73748(16) 0.13709(14) 0.0125(4) Uani 1 1 d .
C3 C -0.0043(2) 0.0846(2) 0.15574(18) 0.0182(5) Uani 1 1 d .
H3 H 0.0671 0.0856 0.1356 0.022 Uiso 1 1 calc R
O4 O -0.22460(13) 0.43662(13) 0.22977(12) 0.0142(3) Uani 1 1 d .
C4 C -0.0646(2) -0.0022(2) 0.19642(19) 0.0221(5) Uani 1 1 d .
H4 H -0.0351 -0.0597 0.2047 0.026 Uiso 1 1 calc R
O5 O 0.20332(13) 0.60918(12) 0.00352(11) 0.0121(3) Uani 1 1 d .
C5 C -0.1694(2) -0.0042(2) 0.22518(19) 0.0219(5) Uani 1 1 d .
H5 H -0.2127 -0.0642 0.2523 0.026 Uiso 1 1 calc R
O6 O 0.03802(13) 0.76276(13) 0.17494(12) 0.0138(3) Uani 1 1 d .
C6 C -0.2109(2) 0.0800(2) 0.21479(18) 0.0195(5) Uani 1 1 d .
H6 H -0.2817 0.0781 0.2364 0.023 Uiso 1 1 calc R
O7 O -0.01652(13) 0.54280(12) 0.17405(11) 0.0114(3) Uani 1 1 d .
C7 C 0.02128(19) 0.25741(19) 0.09273(16) 0.0133(5) Uani 1 1 d .
O8 O 0.24303(14) 0.57683(14) 0.20305(12) 0.0175(4) Uani 1 1 d .
C8 C 0.1180(2) 0.2436(2) 0.04225(18) 0.0168(5) Uani 1 1 d .
H8A H 0.1176 0.2751 -0.0190 0.020 Uiso 1 1 calc R
H8B H 0.1047 0.1640 0.0223 0.020 Uiso 1 1 calc R
O9 O 0.19430(14) 0.56219(14) 0.37847(12) 0.0176(4) Uani 1 1 d .
C9 C 0.2367(2) 0.3019(2) 0.1132(2) 0.0251(6) Uani 1 1 d .
H9A H 0.2508 0.3810 0.1311 0.038 Uiso 1 1 calc R
H9B H 0.2992 0.2912 0.0802 0.038 Uiso 1 1 calc R
H9C H 0.2366 0.2710 0.1739 0.038 Uiso 1 1 calc R
O10 O 0.06977(14) 0.69420(13) 0.37464(12) 0.0178(4) Uani 1 1 d D
C10 C -0.1446(2) 0.7642(2) 0.38630(17) 0.0164(5) Uani 1 1 d .
O11 O -0.00954(14) 0.39509(14) 0.31509(12) 0.0174(4) Uani 1 1 d D
C11 C -0.1943(2) 0.6687(2) 0.42526(17) 0.0162(5) Uani 1 1 d .
O12 O -0.22096(14) 0.60044(14) 0.10090(12) 0.0163(3) Uani 1 1 d D
C12 C -0.2134(2) 0.6823(2) 0.52388(18) 0.0224(5) Uani 1 1 d .
H12 H -0.2469 0.6188 0.5507 0.027 Uiso 1 1 calc R
O13 O -0.4104(2) 0.1895(2) 0.2507(2) 0.0656(8) Uani 1 1 d .
H13S H -0.3579 0.2129 0.2177 0.079 Uiso 1 1 calc R
C13 C -0.1847(3) 0.7857(2) 0.5825(2) 0.0309(7) Uani 1 1 d .
H13 H -0.1963 0.7931 0.6496 0.037 Uiso 1 1 calc R
C14 C -0.1390(3) 0.8782(2) 0.5432(2) 0.0320(7) Uani 1 1 d .
H14 H -0.1208 0.9495 0.5829 0.038 Uiso 1 1 calc R
C15 C -0.1195(2) 0.8680(2) 0.4465(2) 0.0248(6) Uani 1 1 d .
H15 H -0.0884 0.9327 0.4204 0.030 Uiso 1 1 calc R
C16 C -0.22948(19) 0.55695(19) 0.36555(17) 0.0136(5) Uani 1 1 d .
C17 C -0.3224(2) 0.4634(2) 0.39110(18) 0.0177(5) Uani 1 1 d .
H17A H -0.3000 0.4605 0.4623 0.021 Uiso 1 1 calc R
H17B H -0.3277 0.3929 0.3496 0.021 Uiso 1 1 calc R
C18 C -0.4431(2) 0.4764(3) 0.3733(2) 0.0348(7) Uani 1 1 d .
H18A H -0.4375 0.5471 0.4128 0.052 Uiso 1 1 calc R
H18B H -0.5011 0.4158 0.3936 0.052 Uiso 1 1 calc R
H18C H -0.4678 0.4745 0.3020 0.052 Uiso 1 1 calc R
C19 C 0.30424(19) 0.69869(19) 0.03042(17) 0.0130(5) Uani 1 1 d .
C20 C 0.3074(2) 0.8024(2) 0.07927(18) 0.0171(5) Uani 1 1 d .
C21 C 0.4122(2) 0.8934(2) 0.0944(2) 0.0232(6) Uani 1 1 d .
H21 H 0.4138 0.9644 0.1238 0.028 Uiso 1 1 calc R
C22 C 0.5131(2) 0.8828(2) 0.0679(2) 0.0253(6) Uani 1 1 d .
H22 H 0.5837 0.9454 0.0796 0.030 Uiso 1 1 calc R
C23 C 0.5098(2) 0.7798(2) 0.0242(2) 0.0260(6) Uani 1 1 d .
H23 H 0.5794 0.7711 0.0076 0.031 Uiso 1 1 calc R
C24 C 0.4066(2) 0.6894(2) 0.0043(2) 0.0209(5) Uani 1 1 d .
H24 H 0.4055 0.6196 -0.0277 0.025 Uiso 1 1 calc R
C25 C 0.2060(2) 0.81943(19) 0.11521(18) 0.0164(5) Uani 1 1 d .
C26 C 0.1974(2) 0.9323(2) 0.1297(2) 0.0226(5) Uani 1 1 d .
H26A H 0.1141 0.9250 0.1093 0.027 Uiso 1 1 calc R
H26B H 0.2433 0.9756 0.0860 0.027 Uiso 1 1 calc R
C27 C 0.2432(3) 0.9938(2) 0.2375(2) 0.0297(6) Uani 1 1 d .
H27A H 0.1928 0.9552 0.2801 0.044 Uiso 1 1 calc R
H27B H 0.2423 1.0691 0.2429 0.044 Uiso 1 1 calc R
H27C H 0.3240 0.9970 0.2593 0.044 Uiso 1 1 calc R
C28 C 0.4018(2) 0.7111(2) 0.36552(19) 0.0229(6) Uani 1 1 d .
C29 C 0.4241(3) 0.7559(2) 0.4677(2) 0.0323(7) Uani 1 1 d .
H29 H 0.3771 0.7178 0.5098 0.039 Uiso 1 1 calc R
C30 C 0.5149(3) 0.8558(3) 0.5077(2) 0.0474(9) Uani 1 1 d .
H30 H 0.5310 0.8855 0.5775 0.057 Uiso 1 1 calc R
C31 C 0.5817(3) 0.9121(3) 0.4469(3) 0.0553(10) Uani 1 1 d .
H31 H 0.6444 0.9802 0.4751 0.066 Uiso 1 1 calc R
C32 C 0.5585(3) 0.8707(3) 0.3455(3) 0.0533(10) Uani 1 1 d .
H32 H 0.6034 0.9115 0.3037 0.064 Uiso 1 1 calc R
C33 C 0.4696(2) 0.7697(3) 0.3044(2) 0.0361(7) Uani 1 1 d .
H33 H 0.4550 0.7404 0.2347 0.043 Uiso 1 1 calc R
C34 C 0.1473(2) 0.8041(2) 0.4213(2) 0.0258(6) Uani 1 1 d .
H34A H 0.2140 0.8258 0.3873 0.039 Uiso 1 1 calc R
H34B H 0.1765 0.8065 0.4919 0.039 Uiso 1 1 calc R
H34C H 0.1045 0.8552 0.4168 0.039 Uiso 1 1 calc R
C35 C -0.0622(2) 0.3569(2) 0.39590(19) 0.0251(6) Uani 1 1 d .
H35A H -0.1382 0.2970 0.3689 0.038 Uiso 1 1 calc R
H35B H -0.0746 0.4180 0.4375 0.038 Uiso 1 1 calc R
H35C H -0.0100 0.3297 0.4367 0.038 Uiso 1 1 calc R
C36 C -0.3347(2) 0.5988(2) 0.1146(2) 0.0227(6) Uani 1 1 d .
H36A H -0.3680 0.5415 0.1519 0.034 Uiso 1 1 calc R
H36B H -0.3865 0.5828 0.0491 0.034 Uiso 1 1 calc R
H36C H -0.3278 0.6710 0.1521 0.034 Uiso 1 1 calc R
C37 C -0.5060(3) 0.2221(3) 0.2201(3) 0.0550(10) Uani 1 1 d .
H37A H -0.5474 0.2280 0.2754 0.083 Uiso 1 1 calc R
H37B H -0.5602 0.1670 0.1628 0.083 Uiso 1 1 calc R
H37C H -0.4769 0.2939 0.2007 0.083 Uiso 1 1 calc R
H1S H 0.3337 0.5024 0.3175 0.066 Uiso 1 1 d R
H12S H -0.2296 0.5428 0.0651 0.066 Uiso 1 1 d RD
H11S H 0.0530 0.4419 0.3360 0.066 Uiso 1 1 d RD
H10S H 0.1070 0.6534 0.3766 0.066 Uiso 1 1 d RD

loop_
_atom_site_aniso_label
_atom_site_aniso_U_11
_atom_site_aniso_U_22
_atom_site_aniso_U_33
_atom_site_aniso_U_23
_atom_site_aniso_U_13
_atom_site_aniso_U_12
Mn1 0.01263(17) 0.00908(17) 0.01245(18) 0.00310(13) 0.00418(13) 0.00437(14)
P1 0.0153(3) 0.0180(3) 0.0154(3) 0.0057(3) -0.0004(2) 0.0056(3)
O1 0.0156(8) 0.0106(8) 0.0175(8) 0.0046(7) 0.0036(6) 0.0053(7)
N1 0.0135(9) 0.0097(9) 0.0107(9) 0.0043(7) 0.0031(7) 0.0033(8)
C1 0.0189(11) 0.0097(11) 0.0123(11) 0.0002(9) 0.0012(9) 0.0045(9)
Mn2 0.01448(17) 0.00944(18) 0.01209(18) 0.00296(14) 0.00544(13) 0.00506(14)
O2 0.0158(8) 0.0101(8) 0.0117(8) 0.0050(6) 0.0057(6) 0.0044(6)
N2 0.0154(9) 0.0108(10) 0.0125(9) 0.0023(8) 0.0030(7) 0.0068(8)
C2 0.0206(12) 0.0101(11) 0.0123(11) 0.0026(9) 0.0033(9) 0.0053(10)
Mn3 0.01181(16) 0.00882(17) 0.01090(17) 0.00264(13) 0.00366(13) 0.00390(14)
O3 0.0216(8) 0.0133(8) 0.0158(8) 0.0044(7) 0.0093(7) 0.0087(7)
N3 0.0136(9) 0.0128(10) 0.0124(9) 0.0015(8) 0.0044(7) 0.0063(8)
C3 0.0250(13) 0.0162(12) 0.0187(12) 0.0054(10) 0.0087(10) 0.0116(10)
O4 0.0163(8) 0.0095(8) 0.0155(8) 0.0009(6) 0.0037(6) 0.0035(7)
C4 0.0324(14) 0.0163(13) 0.0242(13) 0.0093(11) 0.0112(11) 0.0129(11)
O5 0.0135(8) 0.0106(8) 0.0119(8) 0.0027(6) 0.0037(6) 0.0032(6)
C5 0.0283(13) 0.0135(12) 0.0251(14) 0.0082(11) 0.0094(11) 0.0054(11)
O6 0.0169(8) 0.0120(8) 0.0166(8) 0.0040(7) 0.0084(7) 0.0078(7)
C6 0.0211(12) 0.0152(12) 0.0225(13) 0.0060(10) 0.0081(10) 0.0046(10)
O7 0.0128(7) 0.0092(8) 0.0136(8) 0.0025(6) 0.0047(6) 0.0047(6)
C7 0.0154(11) 0.0130(11) 0.0107(11) 0.0021(9) 0.0009(9) 0.0051(9)
O8 0.0154(8) 0.0217(9) 0.0155(8) 0.0050(7) 0.0011(7) 0.0070(7)
C8 0.0239(12) 0.0152(12) 0.0180(12) 0.0074(10) 0.0107(10) 0.0112(10)
O9 0.0182(8) 0.0168(9) 0.0156(8) 0.0052(7) 0.0020(7) 0.0029(7)
C9 0.0206(13) 0.0314(15) 0.0304(15) 0.0109(12) 0.0098(11) 0.0148(12)
O10 0.0202(8) 0.0136(9) 0.0167(8) 0.0011(7) 0.0005(7) 0.0042(7)
C10 0.0207(12) 0.0180(13) 0.0155(12) 0.0047(10) 0.0076(10) 0.0114(10)
O11 0.0189(8) 0.0186(9) 0.0130(8) 0.0067(7) 0.0032(7) 0.0028(7)
C11 0.0190(12) 0.0176(12) 0.0153(12) 0.0041(10) 0.0041(9) 0.0101(10)
O12 0.0155(8) 0.0186(9) 0.0161(8) 0.0035(7) 0.0048(7) 0.0070(7)
C12 0.0341(14) 0.0215(14) 0.0172(13) 0.0063(11) 0.0113(11) 0.0136(12)
O13 0.0606(17) 0.0653(19) 0.098(2) 0.0437(17) 0.0424(16) 0.0349(16)
C13 0.0510(18) 0.0287(16) 0.0189(14) 0.0034(12) 0.0169(13) 0.0184(14)
C14 0.0563(19) 0.0203(14) 0.0221(14) -0.0015(11) 0.0154(13) 0.0164(14)
C15 0.0367(15) 0.0156(13) 0.0261(14) 0.0054(11) 0.0125(12) 0.0114(12)
C16 0.0142(11) 0.0186(12) 0.0122(11) 0.0068(9) 0.0037(9) 0.0092(10)
C17 0.0193(12) 0.0187(13) 0.0172(12) 0.0065(10) 0.0084(10) 0.0064(10)
C18 0.0202(13) 0.0424(18) 0.0480(19) 0.0198(15) 0.0148(13) 0.0115(13)
C19 0.0123(10) 0.0121(11) 0.0132(11) 0.0045(9) 0.0013(9) 0.0023(9)
C20 0.0152(11) 0.0142(12) 0.0217(13) 0.0028(10) 0.0047(10) 0.0046(10)
C21 0.0219(13) 0.0155(13) 0.0293(14) 0.0003(11) 0.0107(11) 0.0022(11)
C22 0.0164(12) 0.0201(14) 0.0338(15) 0.0009(12) 0.0083(11) -0.0003(11)
C23 0.0158(12) 0.0252(15) 0.0378(16) 0.0043(12) 0.0108(11) 0.0067(11)
C24 0.0191(12) 0.0164(13) 0.0300(14) 0.0046(11) 0.0110(11) 0.0075(10)
C25 0.0174(11) 0.0116(12) 0.0194(12) 0.0015(10) 0.0049(10) 0.0044(10)
C26 0.0227(13) 0.0147(13) 0.0325(15) 0.0047(11) 0.0129(11) 0.0064(11)
C27 0.0335(15) 0.0214(14) 0.0320(16) 0.0027(12) 0.0073(12) 0.0078(12)
C28 0.0161(12) 0.0270(14) 0.0219(13) 0.0065(11) -0.0022(10) 0.0048(11)
C29 0.0357(16) 0.0271(16) 0.0238(15) 0.0106(12) -0.0046(12) -0.0006(13)
C30 0.053(2) 0.0327(18) 0.0293(17) 0.0032(14) -0.0148(15) -0.0100(16)
C31 0.0380(19) 0.042(2) 0.053(2) 0.0070(17) -0.0109(16) -0.0206(16)
C32 0.0326(17) 0.054(2) 0.049(2) 0.0155(18) 0.0069(16) -0.0164(16)
C33 0.0256(14) 0.0421(19) 0.0312(16) 0.0089(14) 0.0065(12) -0.0012(13)
C34 0.0295(14) 0.0163(13) 0.0234(14) 0.0001(11) 0.0015(11) 0.0008(11)
C35 0.0270(14) 0.0307(15) 0.0152(12) 0.0105(11) 0.0060(10) 0.0039(12)
C36 0.0196(12) 0.0246(14) 0.0265(14) 0.0022(11) 0.0038(11) 0.0125(11)
C37 0.049(2) 0.057(2) 0.061(2) 0.014(2) 0.0158(19) 0.0187(19)

loop_
_atom_type_symbol
_atom_type_description
_atom_type_scat_dispersion_real
_atom_type_scat_dispersion_imag
_atom_type_scat_source
C C 0.0033 0.0016 'International Tables Vol C Tables 4.2.6.8 and 6.1.1.4'
H H 0.0000 0.0000 'International Tables Vol C Tables 4.2.6.8 and 6.1.1.4'
N N 0.0061 0.0033 'International Tables Vol C Tables 4.2.6.8 and 6.1.1.4'
O O 0.0106 0.0060 'International Tables Vol C Tables 4.2.6.8 and 6.1.1.4'
P P 0.1023 0.0942 'International Tables Vol C Tables 4.2.6.8 and 6.1.1.4'
Mn Mn 0.3368 0.7283 'International Tables Vol C Tables 4.2.6.8 and 6.1.1.4'

loop_
_geom_angle_atom_site_label_1
_geom_angle_atom_site_label_2
_geom_angle_atom_site_label_3
_geom_angle
_geom_angle_site_symmetry_1
_geom_angle_site_symmetry_3
O1 Mn1 O7 177.00(7) . .
O1 Mn1 O4 90.08(11) . .
O7 Mn1 O4 92.70(11) . .
O1 Mn1 N1 88.79(11) . .
O7 Mn1 N1 88.33(11) . .
O4 Mn1 N1 173.75(7) . .
O1 Mn1 O11 88.85(9) . .
O7 Mn1 O11 92.13(9) . .
O4 Mn1 O11 93.48(11) . .
N1 Mn1 O11 92.64(12) . .
O1 Mn1 O5 92.28(8) . 2_565
O7 Mn1 O5 86.39(8) . 2_565
O4 Mn1 O5 93.89(11) . 2_565
N1 Mn1 O5 80.02(11) . 2_565
O11 Mn1 O5 172.54(6) . 2_565
O1 Mn1 Mn2 151.69(7) . .
O7 Mn1 Mn2 31.14(7) . .
O4 Mn1 Mn2 61.63(6) . .
N1 Mn1 Mn2 119.43(7) . .
O11 Mn1 Mn2 91.75(7) . .
O5 Mn1 Mn2 90.75(7) 2_565 .
O8 P1 O9 118.11(13) . .
O8 P1 C28 109.42(13) . .
O9 P1 C28 109.03(14) . .
O8 P1 H1S 107.1 . .
O9 P1 H1S 106.8 . .
C28 P1 H1S 105.7 . .
C1 O1 Mn1 123.23(17) . .
C7 N1 O2 117.14(19) . .
C7 N1 Mn1 128.33(16) . .
O2 N1 Mn1 114.50(15) . .
O1 C1 C6 117.5(2) . .
O1 C1 C2 123.6(2) . .
C6 C1 C2 118.8(2) . .
O3 Mn2 O7 176.56(7) . .
O3 Mn2 O6 91.51(12) . .
O7 Mn2 O6 91.40(12) . .
O3 Mn2 N2 88.38(13) . .
O7 Mn2 N2 88.60(13) . .
O6 Mn2 N2 176.16(7) . .
O3 Mn2 O10 89.35(11) . .
O7 Mn2 O10 92.33(10) . .
O6 Mn2 O10 93.18(11) . .
N2 Mn2 O10 90.66(12) . .
O3 Mn2 O12 89.64(11) . .
O7 Mn2 O12 88.30(10) . .
O6 Mn2 O12 94.36(11) . .
N2 Mn2 O12 81.80(11) . .
O10 Mn2 O12 172.42(6) . .
O3 Mn2 Mn1 145.56(7) . .
O7 Mn2 Mn1 31.14(6) . .
O6 Mn2 Mn1 121.30(8) . .
N2 Mn2 Mn1 58.15(9) . .
O10 Mn2 Mn1 98.20(6) . .
O12 Mn2 Mn1 78.54(6) . .
N1 O2 Mn3 114.98(15) . .
N1 O2 Mn3 109.21(14) . 2_565
Mn3 O2 Mn3 95.71(9) . 2_565
C16 N2 O4 116.94(19) . .
C16 N2 Mn2 127.65(18) . .
O4 N2 Mn2 114.83(15) . .
C3 C2 C1 118.0(2) . .
C3 C2 C7 119.0(2) . .
C1 C2 C7 122.9(2) . .
O7 Mn3 O5 170.37(6) . .
O7 Mn3 O2 89.64(8) . .
O5 Mn3 O2 89.23(9) . .
O7 Mn3 N3 89.20(8) . .
O5 Mn3 N3 89.70(8) . .
O2 Mn3 N3 166.69(7) . .
O7 Mn3 O8 99.46(13) . .
O5 Mn3 O8 90.18(13) . .
O2 Mn3 O8 96.13(9) . .
N3 Mn3 O8 97.14(9) . .
O7 Mn3 O2 86.40(13) . 2_565
O5 Mn3 O2 83.97(12) . 2_565
O2 Mn3 O2 84.29(9) . 2_565
N3 Mn3 O2 82.40(8) . 2_565
O8 Mn3 O2 174.13(6) . 2_565
C10 O3 Mn2 122.44(15) . .
C25 N3 O6 115.5(2) . .
C25 N3 Mn3 126.60(17) . .
O6 N3 Mn3 116.89(13) . .
C4 C3 C2 122.5(2) . .
C4 C3 H3 118.8 . .
C2 C3 H3 118.8 . .
N2 O4 Mn1 114.09(14) . .
C3 C4 C5 118.8(2) . .
C3 C4 H4 120.6 . .
C5 C4 H4 120.6 . .
C19 O5 Mn3 119.06(16) . .
C19 O5 Mn1 107.62(14) . 2_565
Mn3 O5 Mn1 117.70(12) . 2_565
C6 C5 C4 120.5(2) . .
C6 C5 H5 119.8 . .
C4 C5 H5 119.8 . .
N3 O6 Mn2 118.13(15) . .
C5 C6 C1 121.3(2) . .
C5 C6 H6 119.3 . .
C1 C6 H6 119.3 . .
Mn3 O7 Mn2 120.58(10) . .
Mn3 O7 Mn1 120.68(9) . .
Mn2 O7 Mn1 117.73(12) . .
N1 C7 C2 119.1(2) . .
N1 C7 C8 120.2(2) . .
C2 C7 C8 120.7(2) . .
P1 O8 Mn3 143.72(11) . .
C7 C8 C9 110.0(2) . .
C7 C8 H8A 109.7 . .
C9 C8 H8A 109.7 . .
C7 C8 H8B 109.7 . .
C9 C8 H8B 109.7 . .
H8A C8 H8B 108.2 . .
C8 C9 H9A 109.5 . .
C8 C9 H9B 109.5 . .
H9A C9 H9B 109.5 . .
C8 C9 H9C 109.5 . .
H9A C9 H9C 109.5 . .
H9B C9 H9C 109.5 . .
C34 O10 Mn2 123.25(15) . .
C34 O10 H10S 108.4 . .
Mn2 O10 H10S 115.1 . .
O3 C10 C15 118.2(2) . .
O3 C10 C11 123.1(2) . .
C15 C10 C11 118.7(2) . .
C35 O11 Mn1 123.82(17) . .
C35 O11 H11S 110.3 . .
Mn1 O11 H11S 119.0 . .
C12 C11 C10 118.5(2) . .
C12 C11 C16 119.1(2) . .
C10 C11 C16 122.3(2) . .
C36 O12 Mn2 121.17(17) . .
C36 O12 H12S 107.6 . .
Mn2 O12 H12S 113.7 . .
C13 C12 C11 121.5(2) . .
C13 C12 H12 119.2 . .
C11 C12 H12 119.2 . .
C37 O13 H13S 109.5 . .
C12 C13 C14 119.6(3) . .
C12 C13 H13 120.2 . .
C14 C13 H13 120.2 . .
C13 C14 C15 120.5(3) . .
C13 C14 H14 119.7 . .
C15 C14 H14 119.7 . .
C14 C15 C10 121.1(2) . .
C14 C15 H15 119.4 . .
C10 C15 H15 119.4 . .
N2 C16 C11 119.2(2) . .
N2 C16 C17 120.9(2) . .
C11 C16 C17 119.9(2) . .
C16 C17 C18 111.5(2) . .
C16 C17 H17A 109.3 . .
C18 C17 H17A 109.3 . .
C16 C17 H17B 109.3 . .
C18 C17 H17B 109.3 . .
H17A C17 H17B 108.0 . .
C17 C18 H18A 109.5 . .
C17 C18 H18B 109.5 . .
H18A C18 H18B 109.5 . .
C17 C18 H18C 109.5 . .
H18A C18 H18C 109.5 . .
H18B C18 H18C 109.5 . .
O5 C19 C24 118.8(2) . .
O5 C19 C20 122.1(2) . .
C24 C19 C20 118.9(2) . .
C21 C20 C19 118.5(2) . .
C21 C20 C25 118.4(2) . .
C19 C20 C25 123.1(2) . .
C22 C21 C20 121.7(3) . .
C22 C21 H21 119.1 . .
C20 C21 H21 119.1 . .
C23 C22 C21 118.9(2) . .
C23 C22 H22 120.6 . .
C21 C22 H22 120.6 . .
C24 C23 C22 120.7(2) . .
C24 C23 H23 119.6 . .
C22 C23 H23 119.6 . .
C23 C24 C19 121.1(3) . .
C23 C24 H24 119.5 . .
C19 C24 H24 119.5 . .
N3 C25 C20 119.8(2) . .
N3 C25 C26 120.3(2) . .
C20 C25 C26 119.9(2) . .
C25 C26 C27 111.9(2) . .
C25 C26 H26A 109.2 . .
C27 C26 H26A 109.2 . .
C25 C26 H26B 109.2 . .
C27 C26 H26B 109.2 . .
H26A C26 H26B 107.9 . .
C26 C27 H27A 109.5 . .
C26 C27 H27B 109.5 . .
H27A C27 H27B 109.5 . .
C26 C27 H27C 109.5 . .
H27A C27 H27C 109.5 . .
H27B C27 H27C 109.5 . .
C33 C28 C29 119.2(3) . .
C33 C28 P1 120.2(2) . .
C29 C28 P1 120.5(2) . .
C30 C29 C28 119.9(3) . .
C30 C29 H29 120.0 . .
C28 C29 H29 120.0 . .
C31 C30 C29 120.3(3) . .
C31 C30 H30 119.9 . .
C29 C30 H30 119.9 . .
C30 C31 C32 120.5(3) . .
C30 C31 H31 119.7 . .
C32 C31 H31 119.7 . .
C31 C32 C33 120.1(3) . .
C31 C32 H32 120.0 . .
C33 C32 H32 120.0 . .
C32 C33 C28 120.0(3) . .
C32 C33 H33 120.0 . .
C28 C33 H33 120.0 . .
O10 C34 H34A 109.5 . .
O10 C34 H34B 109.5 . .
H34A C34 H34B 109.5 . .
O10 C34 H34C 109.5 . .
H34A C34 H34C 109.5 . .
H34B C34 H34C 109.5 . .
O11 C35 H35A 109.5 . .
O11 C35 H35B 109.5 . .
H35A C35 H35B 109.5 . .
O11 C35 H35C 109.5 . .
H35A C35 H35C 109.5 . .
H35B C35 H35C 109.5 . .
O12 C36 H36A 109.5 . .
O12 C36 H36B 109.5 . .
H36A C36 H36B 109.5 . .
O12 C36 H36C 109.5 . .
H36A C36 H36C 109.5 . .
H36B C36 H36C 109.5 . .
O13 C37 H37A 109.5 . .
O13 C37 H37B 109.5 . .
H37A C37 H37B 109.5 . .
O13 C37 H37C 109.5 . .
H37A C37 H37C 109.5 . .
H37B C37 H37C 109.5 . .

loop_
_geom_bond_atom_site_label_1
_geom_bond_atom_site_label_2
_geom_bond_distance
_geom_bond_site_symmetry_2
Mn1 O1 1.870(3) .
Mn1 O7 1.892(3) .
Mn1 O4 1.903(3) .
Mn1 N1 1.979(3) .
Mn1 O11 2.184(3) .
Mn1 O5 2.501(4) 2_565
Mn1 Mn2 3.238(5) .
P1 O8 1.507(3) .
P1 O9 1.507(2) .
P1 C28 1.796(3) .
P1 H1S 1.3646 .
O1 C1 1.337(3) .
N1 C7 1.300(3) .
N1 O2 1.392(3) .
C1 C6 1.406(3) .
C1 C2 1.411(4) .
Mn2 O3 1.867(2) .
Mn2 O7 1.892(2) .
Mn2 O6 1.922(2) .
Mn2 N2 2.008(3) .
Mn2 O10 2.233(3) .
Mn2 O12 2.304(3) .
O2 Mn3 1.944(3) .
O2 Mn3 2.475(3) 2_565
N2 C16 1.304(3) .
N2 O4 1.377(3) .
C2 C3 1.406(3) .
C2 C7 1.469(3) .
Mn3 O7 1.876(2) .
Mn3 O5 1.922(3) .
Mn3 N3 2.020(3) .
Mn3 O8 2.084(3) .
Mn3 O2 2.475(3) 2_565
O3 C10 1.338(3) .
N3 C25 1.298(3) .
N3 O6 1.373(3) .
C3 C4 1.377(4) .
C3 H3 0.9500 .
C4 C5 1.389(4) .
C4 H4 0.9500 .
O5 C19 1.355(3) .
O5 Mn1 2.501(4) 2_565
C5 C6 1.373(4) .
C5 H5 0.9500 .
C6 H6 0.9500 .
C7 C8 1.501(4) .
C8 C9 1.522(4) .
C8 H8A 0.9900 .
C8 H8B 0.9900 .
C9 H9A 0.9800 .
C9 H9B 0.9800 .
C9 H9C 0.9800 .
O10 C34 1.432(3) .
O10 H10S 0.8086 .
C10 C15 1.399(4) .
C10 C11 1.415(4) .
O11 C35 1.432(3) .
O11 H11S 0.7906 .
C11 C12 1.405(4) .
C11 C16 1.464(4) .
O12 C36 1.426(3) .
O12 H12S 0.8054 .
C12 C13 1.378(4) .
C12 H12 0.9500 .
O13 C37 1.406(4) .
O13 H13S 0.8400 .
C13 C14 1.378(4) .
C13 H13 0.9500 .
C14 C15 1.380(4) .
C14 H14 0.9500 .
C15 H15 0.9500 .
C16 C17 1.496(3) .
C17 C18 1.535(4) .
C17 H17A 0.9900 .
C17 H17B 0.9900 .
C18 H18A 0.9800 .
C18 H18B 0.9800 .
C18 H18C 0.9800 .
C19 C24 1.390(4) .
C19 C20 1.410(4) .
C20 C21 1.400(4) .
C20 C25 1.470(4) .
C21 C22 1.381(4) .
C21 H21 0.9500 .
C22 C23 1.380(4) .
C22 H22 0.9500 .
C23 C24 1.379(4) .
C23 H23 0.9500 .
C24 H24 0.9500 .
C25 C26 1.502(4) .
C26 C27 1.515(4) .
C26 H26A 0.9900 .
C26 H26B 0.9900 .
C27 H27A 0.9800 .
C27 H27B 0.9800 .
C27 H27C 0.9800 .
C28 C33 1.395(4) .
C28 C29 1.396(4) .
C29 C30 1.385(4) .
C29 H29 0.9500 .
C30 C31 1.371(5) .
C30 H30 0.9500 .
C31 C32 1.376(5) .
C31 H31 0.9500 .
C32 C33 1.386(5) .
C32 H32 0.9500 .
C33 H33 0.9500 .
C34 H34A 0.9800 .
C34 H34B 0.9800 .
C34 H34C 0.9800 .
C35 H35A 0.9800 .
C35 H35B 0.9800 .
C35 H35C 0.9800 .
C36 H36A 0.9800 .
C36 H36B 0.9800 .
C36 H36C 0.9800 .
C37 H37A 0.9800 .
C37 H37B 0.9800 .
C37 H37C 0.9800 .
